data_7018622
loop_
_publ_author_name
'Weiss, Charles J.'
'Groves, Amy N.'
'Mock, Michael T.'
'Dougherty, William G.'
'Kassel, W. Scott'
'Helm, Monte L.'
'Dubois, Daniel L.'
'Bullock, R. Morris'

_publ_section_title
;
 Synthesis and reactivity of molybdenum and tungsten bis(dinitrogen)
 complexes supported by diphosphine chelates containing pendant amines.
;
_journal_issue 15
_journal_name_full 'Dalton transactions (Cambridge, England : 2003)'
_journal_page_first 4517
_journal_page_last 4529
_journal_paper_doi 10.1039/c2dt12224c
_journal_volume 41
_journal_year 2012
_chemical_formula_sum 'C29 H42 Cl0.72 N1.54 P3 W0.5'
_chemical_formula_weight 622.81
_chemical_name_systematic
;
?
;
_space_group_IT_number 2
_symmetry_cell_setting triclinic
_symmetry_space_group_name_Hall '-P 1'
_symmetry_space_group_name_H-M 'P -1'
_atom_sites_solution_hydrogens geom
_atom_sites_solution_primary direct
_atom_sites_solution_secondary difmap
_audit_creation_method SHELXL-97
_cell_angle_alpha 88.878(3)
_cell_angle_beta 83.125(3)
_cell_angle_gamma 72.038(3)
_cell_formula_units_Z 2
_cell_length_a 8.4043(8)
_cell_length_b 11.0166(11)
_cell_length_c 16.7489(16)
_cell_measurement_reflns_used 9674
_cell_measurement_temperature 100(2)
_cell_measurement_theta_max 33.36
_cell_measurement_theta_min 2.45
_cell_volume 1464.3(2)
_computing_cell_refinement 'Bruker SAINT'
_computing_data_collection 'Bruker APEX2'
_computing_data_reduction 'Bruker SAINT'
_computing_molecular_graphics 'Bruker SHELXTL'
_computing_publication_material 'Bruker SHELXTL'
_computing_structure_refinement 'SHELXL-97 (Sheldrick, 2008)'
_computing_structure_solution 'SHELXS-97 (Sheldrick, 2008)'
_diffrn_ambient_temperature 100(2)
_diffrn_measured_fraction_theta_full 0.999
_diffrn_measured_fraction_theta_max 0.980
_diffrn_measurement_device_type 'Bruker APEX-II CCD'
_diffrn_measurement_method '\f and \w scans'
_diffrn_radiation_monochromator graphite
_diffrn_radiation_source 'fine-focus sealed tube'
_diffrn_radiation_type MoK\a
_diffrn_radiation_wavelength 0.71073
_diffrn_reflns_av_R_equivalents 0.0222
_diffrn_reflns_av_sigmaI/netI 0.0232
_diffrn_reflns_limit_h_max 12
_diffrn_reflns_limit_h_min -12
_diffrn_reflns_limit_k_max 17
_diffrn_reflns_limit_k_min -16
_diffrn_reflns_limit_l_max 25
_diffrn_reflns_limit_l_min -25
_diffrn_reflns_number 38753
_diffrn_reflns_theta_full 25.00
_diffrn_reflns_theta_max 33.46
_diffrn_reflns_theta_min 1.94
_exptl_absorpt_coefficient_mu 2.242
_exptl_absorpt_correction_T_max 0.6627
_exptl_absorpt_correction_T_min 0.6627
_exptl_absorpt_correction_type multi-scan
_exptl_absorpt_process_details SADABS
_exptl_crystal_colour orange
_exptl_crystal_density_diffrn 1.413
_exptl_crystal_density_method 'not measured'
_exptl_crystal_description block
_exptl_crystal_F_000 642
_exptl_crystal_size_max 0.20
_exptl_crystal_size_mid 0.20
_exptl_crystal_size_min 0.20
_refine_diff_density_max 0.819
_refine_diff_density_min -0.403
_refine_diff_density_rms 0.067
_refine_ls_extinction_method none
_refine_ls_goodness_of_fit_ref 1.005
_refine_ls_hydrogen_treatment constr
_refine_ls_matrix_type full
_refine_ls_number_parameters 337
_refine_ls_number_reflns 11204
_refine_ls_number_restraints 0
_refine_ls_restrained_S_all 1.005
_refine_ls_R_factor_all 0.0173
_refine_ls_R_factor_gt 0.0170
_refine_ls_shift/su_max 0.001
_refine_ls_shift/su_mean 0.000
_refine_ls_structure_factor_coef Fsqd
_refine_ls_weighting_details 'calc w=1/[\s^2^(Fo^2^)+(0.0226P)^2^+0.2654P] where P=(Fo^2^+2Fc^2^)/3'
_refine_ls_weighting_scheme calc
_refine_ls_wR_factor_gt 0.0410
_refine_ls_wR_factor_ref 0.0411
_reflns_number_gt 11121
_reflns_number_total 11204
_reflns_threshold_expression >2sigma(I)
_cod_data_source_file c2dt12224c.txt
_cod_data_source_block trans-W(N2)2(PEtNMePEt)2/trans-WCl2(PEtNMePEt)2_(trans-12)
_cod_depositor_comments
;
The following automatic conversions were performed:

'_symmetry_cell_setting' value 'Triclinic' changed to 'triclinic'
according to /home/saulius/struct/CIF-dictionaries/cif_core.dic
dictionary named 'cif_core.dic' version 2.4.1 from 2010-06-29.

Automatic conversion script
Id: cif_fix_values 1715 2011-07-08 13:25:40Z adriana 
;
_cod_original_sg_symbol_H-M P-1
_cod_original_formula_sum 'C29 H42 Cl0.72 N1.54 P3 W0.50'
_cod_database_code 7018622

loop_
_symmetry_equiv_pos_as_xyz
'x, y, z'
'-x, -y, -z'

loop_
_atom_site_label
_atom_site_type_symbol
_atom_site_fract_x
_atom_site_fract_y
_atom_site_fract_z
_atom_site_U_iso_or_equiv
_atom_site_adp_type
_atom_site_occupancy
_atom_site_symmetry_multiplicity
_atom_site_calc_flag
_atom_site_refinement_flags
_atom_site_disorder_assembly
_atom_site_disorder_group
W1 W 0.5000 0.0000 0.5000 0.01163(2) Uani 1 2 d S . .
Cl1 Cl 0.75786(8) -0.00530(6) 0.41435(4) 0.0176(3) Uani 0.725(5) 1 d P A 1
N2 N 0.7108(11) -0.0122(7) 0.4303(5) 0.0230(12) Uani 0.275(5) 1 d P A 2
N3 N 0.8358(11) -0.0248(5) 0.3883(4) 0.0284(10) Uani 0.275(5) 1 d P A 2
N1 N 0.34147(12) 0.32362(9) 0.37558(6) 0.01619(16) Uani 1 1 d . A .
P1 P 0.34604(3) 0.07162(2) 0.381896(16) 0.01345(5) Uani 1 1 d . A .
P2 P 0.55762(3) -0.23071(2) 0.477308(16) 0.01381(5) Uani 1 1 d . . .
P3 P 0.76010(4) 0.20667(3) 0.065677(19) 0.01965(5) Uani 1 1 d . . .
C1 C 0.36921(14) -0.03145(11) 0.29340(7) 0.01844(19) Uani 1 1 d . . .
H1A H 0.3215 -0.1012 0.3095 0.022 Uiso 1 1 calc R A .
H1B H 0.3023 0.0193 0.2526 0.022 Uiso 1 1 calc R . .
C2 C 0.55066(15) -0.09012(12) 0.25494(7) 0.0233(2) Uani 1 1 d . A .
H2A H 0.5539 -0.1508 0.2123 0.035 Uiso 1 1 calc R . .
H2B H 0.6204 -0.1347 0.2959 0.035 Uiso 1 1 calc R . .
H2C H 0.5942 -0.0225 0.2319 0.035 Uiso 1 1 calc R . .
C3 C 0.11507(13) 0.13536(11) 0.40330(7) 0.01874(19) Uani 1 1 d . . .
H3A H 0.0733 0.0658 0.4262 0.022 Uiso 1 1 calc R A .
H3B H 0.0883 0.2026 0.4456 0.022 Uiso 1 1 calc R . .
C4 C 0.01611(15) 0.19105(13) 0.33397(8) 0.0252(2) Uani 1 1 d . A .
H4A H -0.1042 0.2232 0.3537 0.038 Uiso 1 1 calc R . .
H4B H 0.0347 0.1246 0.2927 0.038 Uiso 1 1 calc R . .
H4C H 0.0539 0.2612 0.3107 0.038 Uiso 1 1 calc R . .
C5 C 0.39619(14) 0.20556(10) 0.32720(6) 0.01694(18) Uani 1 1 d . . .
H5A H 0.5193 0.1818 0.3114 0.020 Uiso 1 1 calc R A .
H5B H 0.3406 0.2205 0.2775 0.020 Uiso 1 1 calc R . .
C6 C 0.31613(16) 0.43437(11) 0.32318(7) 0.0224(2) Uani 1 1 d . . .
H6A H 0.2769 0.5129 0.3561 0.034 Uiso 1 1 calc R A .
H6B H 0.2317 0.4341 0.2876 0.034 Uiso 1 1 calc R . .
H6C H 0.4228 0.4303 0.2907 0.034 Uiso 1 1 calc R . .
C7 C 0.46177(14) 0.32468(10) 0.43124(7) 0.01747(18) Uani 1 1 d . . .
H7A H 0.4453 0.4141 0.4475 0.021 Uiso 1 1 calc R A .
H7B H 0.5773 0.2901 0.4031 0.021 Uiso 1 1 calc R . .
C8 C 0.42725(14) -0.29387(10) 0.41866(7) 0.01759(19) Uani 1 1 d . . .
H8A H 0.4462 -0.2713 0.3616 0.021 Uiso 1 1 calc R A .
H8B H 0.4646 -0.3881 0.4216 0.021 Uiso 1 1 calc R . .
C9 C 0.23877(14) -0.24350(11) 0.44756(8) 0.0208(2) Uani 1 1 d . A .
H9A H 0.1761 -0.2731 0.4105 0.031 Uiso 1 1 calc R . .
H9B H 0.2025 -0.1500 0.4491 0.031 Uiso 1 1 calc R . .
H9C H 0.2168 -0.2751 0.5015 0.031 Uiso 1 1 calc R . .
C10 C 0.77020(14) -0.32025(11) 0.42819(7) 0.01906(19) Uani 1 1 d . . .
H10A H 0.7744 -0.3017 0.3700 0.023 Uiso 1 1 calc R A .
H10B H 0.8531 -0.2865 0.4499 0.023 Uiso 1 1 calc R . .
C11 C 0.82726(15) -0.46501(11) 0.43719(8) 0.0227(2) Uani 1 1 d . A .
H11A H 0.9364 -0.5021 0.4048 0.034 Uiso 1 1 calc R . .
H11B H 0.7438 -0.5001 0.4187 0.034 Uiso 1 1 calc R . .
H11C H 0.8382 -0.4858 0.4938 0.034 Uiso 1 1 calc R . .
C12 C 0.75375(17) 0.37745(14) 0.18484(8) 0.0277(2) Uani 1 1 d . . .
H12A H 0.7354 0.3125 0.2195 0.033 Uiso 1 1 calc R . .
C13 C 0.77016(19) 0.48680(15) 0.21721(9) 0.0329(3) Uani 1 1 d . . .
H13A H 0.7611 0.4972 0.2739 0.039 Uiso 1 1 calc R . .
C14 C 0.79987(17) 0.58163(14) 0.16723(9) 0.0302(3) Uani 1 1 d . . .
H14A H 0.8128 0.6561 0.1896 0.036 Uiso 1 1 calc R . .
C15 C 0.81052(16) 0.56715(12) 0.08468(9) 0.0270(2) Uani 1 1 d . . .
H15A H 0.8301 0.6320 0.0503 0.032 Uiso 1 1 calc R . .
C16 C 0.79258(15) 0.45778(12) 0.05198(8) 0.0227(2) Uani 1 1 d . . .
H16A H 0.7999 0.4485 -0.0047 0.027 Uiso 1 1 calc R . .
C17 C 0.76396(14) 0.36162(11) 0.10155(7) 0.0205(2) Uani 1 1 d . . .
C18 C 0.94573(16) 0.15155(13) -0.08419(9) 0.0286(3) Uani 1 1 d . . .
H18A H 1.0312 0.1011 -0.0544 0.034 Uiso 1 1 calc R . .
C19 C 0.97765(19) 0.15615(16) -0.16743(10) 0.0380(3) Uani 1 1 d . . .
H19A H 1.0842 0.1084 -0.1942 0.046 Uiso 1 1 calc R . .
C20 C 0.8549(2) 0.22995(17) -0.21111(9) 0.0365(3) Uani 1 1 d . . .
H20A H 0.8774 0.2343 -0.2679 0.044 Uiso 1 1 calc R . .
C21 C 0.6983(2) 0.29790(15) -0.17189(8) 0.0317(3) Uani 1 1 d . . .
H21A H 0.6134 0.3483 -0.2020 0.038 Uiso 1 1 calc R . .
C22 C 0.66536(16) 0.29253(13) -0.08887(8) 0.0246(2) Uani 1 1 d . . .
H22A H 0.5575 0.3385 -0.0626 0.030 Uiso 1 1 calc R . .
C23 C 0.78928(14) 0.22034(11) -0.04393(7) 0.0195(2) Uani 1 1 d . . .
C24 C 0.50062(16) 0.10256(13) 0.08083(8) 0.0255(2) Uani 1 1 d . . .
H24A H 0.5900 0.0257 0.0681 0.031 Uiso 1 1 calc R . .
C25 C 0.33572(18) 0.09866(16) 0.09453(8) 0.0310(3) Uani 1 1 d . . .
H25A H 0.3128 0.0200 0.0903 0.037 Uiso 1 1 calc R . .
C26 C 0.20546(17) 0.20984(17) 0.11432(8) 0.0327(3) Uani 1 1 d . . .
H26A H 0.0927 0.2076 0.1241 0.039 Uiso 1 1 calc R . .
C27 C 0.23939(16) 0.32435(15) 0.11995(8) 0.0303(3) Uani 1 1 d . . .
H27A H 0.1496 0.4005 0.1339 0.036 Uiso 1 1 calc R . .
C28 C 0.40472(15) 0.32891(13) 0.10531(8) 0.0247(2) Uani 1 1 d . . .
H28A H 0.4268 0.4081 0.1089 0.030 Uiso 1 1 calc R . .
C29 C 0.53705(14) 0.21759(12) 0.08550(7) 0.0206(2) Uani 1 1 d . . .

loop_
_atom_site_aniso_label
_atom_site_aniso_U_11
_atom_site_aniso_U_22
_atom_site_aniso_U_33
_atom_site_aniso_U_23
_atom_site_aniso_U_13
_atom_site_aniso_U_12
W1 0.01326(3) 0.01054(3) 0.01215(3) -0.00049(2) -0.00166(2) -0.00510(2)
Cl1 0.0164(5) 0.0184(2) 0.0189(4) -0.00024(18) 0.0000(3) -0.0073(2)
N2 0.025(3) 0.021(2) 0.024(3) 0.004(2) -0.008(2) -0.008(2)
N3 0.023(3) 0.032(2) 0.029(2) -0.0040(19) 0.003(3) -0.0092(19)
N1 0.0211(4) 0.0133(4) 0.0150(4) 0.0013(3) -0.0032(3) -0.0062(3)
P1 0.01457(10) 0.01286(11) 0.01359(11) -0.00041(9) -0.00194(9) -0.00506(9)
P2 0.01594(11) 0.01189(11) 0.01480(11) -0.00057(9) -0.00206(9) -0.00592(9)
P3 0.01651(12) 0.01798(13) 0.02225(14) 0.00240(10) -0.00443(10) -0.00146(10)
C1 0.0221(5) 0.0167(4) 0.0164(5) -0.0016(4) -0.0044(4) -0.0050(4)
C2 0.0252(5) 0.0213(5) 0.0199(5) -0.0039(4) -0.0020(4) -0.0021(4)
C3 0.0159(4) 0.0217(5) 0.0184(5) 0.0010(4) -0.0025(4) -0.0053(4)
C4 0.0181(5) 0.0316(6) 0.0236(6) 0.0054(5) -0.0057(4) -0.0032(4)
C5 0.0216(5) 0.0153(4) 0.0145(4) 0.0001(3) -0.0009(4) -0.0072(4)
C6 0.0299(6) 0.0168(5) 0.0210(5) 0.0039(4) -0.0050(4) -0.0072(4)
C7 0.0215(5) 0.0154(4) 0.0183(5) 0.0018(4) -0.0038(4) -0.0094(4)
C8 0.0207(4) 0.0142(4) 0.0200(5) -0.0010(4) -0.0051(4) -0.0073(4)
C9 0.0193(5) 0.0204(5) 0.0248(5) 0.0003(4) -0.0050(4) -0.0084(4)
C10 0.0188(4) 0.0171(5) 0.0207(5) -0.0025(4) -0.0014(4) -0.0048(4)
C11 0.0240(5) 0.0170(5) 0.0240(5) -0.0023(4) -0.0046(4) -0.0011(4)
C12 0.0296(6) 0.0319(6) 0.0198(5) -0.0002(5) -0.0034(5) -0.0067(5)
C13 0.0338(7) 0.0390(8) 0.0225(6) -0.0085(5) -0.0042(5) -0.0055(6)
C14 0.0260(6) 0.0272(6) 0.0342(7) -0.0107(5) -0.0057(5) -0.0022(5)
C15 0.0269(6) 0.0220(5) 0.0312(6) -0.0019(5) -0.0059(5) -0.0052(4)
C16 0.0243(5) 0.0216(5) 0.0211(5) 0.0004(4) -0.0060(4) -0.0043(4)
C17 0.0175(4) 0.0221(5) 0.0200(5) -0.0006(4) -0.0039(4) -0.0024(4)
C18 0.0204(5) 0.0280(6) 0.0345(7) -0.0059(5) 0.0027(5) -0.0049(4)
C19 0.0314(7) 0.0448(9) 0.0359(8) -0.0136(7) 0.0125(6) -0.0146(6)
C20 0.0462(8) 0.0494(9) 0.0218(6) -0.0083(6) 0.0040(6) -0.0289(7)
C21 0.0377(7) 0.0394(7) 0.0224(6) 0.0016(5) -0.0078(5) -0.0165(6)
C22 0.0236(5) 0.0268(6) 0.0217(5) -0.0013(4) -0.0036(4) -0.0048(4)
C23 0.0181(4) 0.0171(5) 0.0225(5) -0.0026(4) -0.0013(4) -0.0043(4)
C24 0.0265(5) 0.0299(6) 0.0208(5) 0.0005(5) -0.0007(4) -0.0106(5)
C25 0.0336(6) 0.0446(8) 0.0213(6) 0.0014(5) -0.0033(5) -0.0217(6)
C26 0.0220(5) 0.0579(9) 0.0206(6) 0.0061(6) -0.0047(5) -0.0156(6)
C27 0.0194(5) 0.0437(8) 0.0215(6) 0.0046(5) -0.0032(4) -0.0003(5)
C28 0.0199(5) 0.0285(6) 0.0214(5) 0.0039(4) -0.0038(4) -0.0012(4)
C29 0.0185(4) 0.0254(5) 0.0167(5) 0.0030(4) -0.0029(4) -0.0047(4)

loop_
_atom_type_symbol
_atom_type_description
_atom_type_scat_dispersion_real
_atom_type_scat_dispersion_imag
_atom_type_scat_source
C C 0.0033 0.0016 'International Tables Vol C Tables 4.2.6.8 and 6.1.1.4'
H H 0.0000 0.0000 'International Tables Vol C Tables 4.2.6.8 and 6.1.1.4'
N N 0.0061 0.0033 'International Tables Vol C Tables 4.2.6.8 and 6.1.1.4'
P P 0.1023 0.0942 'International Tables Vol C Tables 4.2.6.8 and 6.1.1.4'
W W -0.8490 6.8722 'International Tables Vol C Tables 4.2.6.8 and 6.1.1.4'
Cl Cl 0.1484 0.1585 'International Tables Vol C Tables 4.2.6.8 and 6.1.1.4'

loop_
_geom_angle_atom_site_label_1
_geom_angle_atom_site_label_2
_geom_angle_atom_site_label_3
_geom_angle
_geom_angle_site_symmetry_1
_geom_angle_site_symmetry_3
N2 W1 N2 180.0(5) . 2_656
N2 W1 Cl1 2.4(2) . .
N2 W1 Cl1 177.6(2) 2_656 .
N2 W1 Cl1 177.6(2) . 2_656
N2 W1 Cl1 2.4(2) 2_656 2_656
Cl1 W1 Cl1 180.00(3) . 2_656
N2 W1 P2 88.3(2) . .
N2 W1 P2 91.7(2) 2_656 .
Cl1 W1 P2 90.707(17) . .
Cl1 W1 P2 89.294(17) 2_656 .
N2 W1 P2 91.7(2) . 2_656
N2 W1 P2 88.3(2) 2_656 2_656
Cl1 W1 P2 89.293(17) . 2_656
Cl1 W1 P2 90.706(17) 2_656 2_656
P2 W1 P2 180.0 . 2_656
N2 W1 P1 91.7(2) . 2_656
N2 W1 P1 88.3(2) 2_656 2_656
Cl1 W1 P1 92.160(19) . 2_656
Cl1 W1 P1 87.841(19) 2_656 2_656
P2 W1 P1 83.304(10) . 2_656
P2 W1 P1 96.696(10) 2_656 2_656
N2 W1 P1 88.3(2) . .
N2 W1 P1 91.7(2) 2_656 .
Cl1 W1 P1 87.841(19) . .
Cl1 W1 P1 92.159(19) 2_656 .
P2 W1 P1 96.695(10) . .
P2 W1 P1 83.305(10) 2_656 .
P1 W1 P1 180.0 2_656 .
N3 N2 W1 177.1(6) . .
C7 N1 C5 111.45(9) . .
C7 N1 C6 110.48(9) . .
C5 N1 C6 110.18(9) . .
C1 P1 C3 101.24(5) . .
C1 P1 C5 96.96(5) . .
C3 P1 C5 101.39(5) . .
C1 P1 W1 123.12(4) . .
C3 P1 W1 115.82(4) . .
C5 P1 W1 114.68(4) . .
C8 P2 C7 96.79(5) . 2_656
C8 P2 C10 99.85(5) . .
C7 P2 C10 102.12(5) 2_656 .
C8 P2 W1 122.05(4) . .
C7 P2 W1 115.60(4) 2_656 .
C10 P2 W1 116.76(4) . .
C29 P3 C17 103.15(5) . .
C29 P3 C23 102.23(5) . .
C17 P3 C23 103.03(5) . .
C2 C1 P1 114.40(8) . .
C2 C1 H1A 108.7 . .
P1 C1 H1A 108.7 . .
C2 C1 H1B 108.7 . .
P1 C1 H1B 108.7 . .
H1A C1 H1B 107.6 . .
C1 C2 H2A 109.5 . .
C1 C2 H2B 109.5 . .
H2A C2 H2B 109.5 . .
C1 C2 H2C 109.5 . .
H2A C2 H2C 109.5 . .
H2B C2 H2C 109.5 . .
C4 C3 P1 117.79(8) . .
C4 C3 H3A 107.9 . .
P1 C3 H3A 107.9 . .
C4 C3 H3B 107.9 . .
P1 C3 H3B 107.9 . .
H3A C3 H3B 107.2 . .
C3 C4 H4A 109.5 . .
C3 C4 H4B 109.5 . .
H4A C4 H4B 109.5 . .
C3 C4 H4C 109.5 . .
H4A C4 H4C 109.5 . .
H4B C4 H4C 109.5 . .
N1 C5 P1 112.42(7) . .
N1 C5 H5A 109.1 . .
P1 C5 H5A 109.1 . .
N1 C5 H5B 109.1 . .
P1 C5 H5B 109.1 . .
H5A C5 H5B 107.9 . .
N1 C6 H6A 109.5 . .
N1 C6 H6B 109.5 . .
H6A C6 H6B 109.5 . .
N1 C6 H6C 109.5 . .
H6A C6 H6C 109.5 . .
H6B C6 H6C 109.5 . .
N1 C7 P2 113.51(7) . 2_656
N1 C7 H7A 108.9 . .
P2 C7 H7A 108.9 2_656 .
N1 C7 H7B 108.9 . .
P2 C7 H7B 108.9 2_656 .
H7A C7 H7B 107.7 . .
C9 C8 P2 113.66(8) . .
C9 C8 H8A 108.8 . .
P2 C8 H8A 108.8 . .
C9 C8 H8B 108.8 . .
P2 C8 H8B 108.8 . .
H8A C8 H8B 107.7 . .
C8 C9 H9A 109.5 . .
C8 C9 H9B 109.5 . .
H9A C9 H9B 109.5 . .
C8 C9 H9C 109.5 . .
H9A C9 H9C 109.5 . .
H9B C9 H9C 109.5 . .
C11 C10 P2 117.09(8) . .
C11 C10 H10A 108.0 . .
P2 C10 H10A 108.0 . .
C11 C10 H10B 108.0 . .
P2 C10 H10B 108.0 . .
H10A C10 H10B 107.3 . .
C10 C11 H11A 109.5 . .
C10 C11 H11B 109.5 . .
H11A C11 H11B 109.5 . .
C10 C11 H11C 109.5 . .
H11A C11 H11C 109.5 . .
H11B C11 H11C 109.5 . .
C13 C12 C17 120.55(13) . .
C13 C12 H12A 119.7 . .
C17 C12 H12A 119.7 . .
C12 C13 C14 120.34(13) . .
C12 C13 H13A 119.8 . .
C14 C13 H13A 119.8 . .
C15 C14 C13 119.73(13) . .
C15 C14 H14A 120.1 . .
C13 C14 H14A 120.1 . .
C14 C15 C16 120.06(13) . .
C14 C15 H15A 120.0 . .
C16 C15 H15A 120.0 . .
C15 C16 C17 120.69(12) . .
C15 C16 H16A 119.7 . .
C17 C16 H16A 119.7 . .
C16 C17 C12 118.63(12) . .
C16 C17 P3 124.68(9) . .
C12 C17 P3 116.37(10) . .
C19 C18 C23 120.67(14) . .
C19 C18 H18A 119.7 . .
C23 C18 H18A 119.7 . .
C20 C19 C18 120.09(13) . .
C20 C19 H19A 120.0 . .
C18 C19 H19A 120.0 . .
C19 C20 C21 119.79(14) . .
C19 C20 H20A 120.1 . .
C21 C20 H20A 120.1 . .
C20 C21 C22 120.29(14) . .
C20 C21 H21A 119.9 . .
C22 C21 H21A 119.9 . .
C21 C22 C23 120.46(12) . .
C21 C22 H22A 119.8 . .
C23 C22 H22A 119.8 . .
C22 C23 C18 118.67(12) . .
C22 C23 P3 124.21(9) . .
C18 C23 P3 117.11(10) . .
C25 C24 C29 121.13(13) . .
C25 C24 H24A 119.4 . .
C29 C24 H24A 119.4 . .
C26 C25 C24 119.67(14) . .
C26 C25 H25A 120.2 . .
C24 C25 H25A 120.2 . .
C25 C26 C27 119.97(12) . .
C25 C26 H26A 120.0 . .
C27 C26 H26A 120.0 . .
C26 C27 C28 120.53(13) . .
C26 C27 H27A 119.7 . .
C28 C27 H27A 119.7 . .
C29 C28 C27 120.06(13) . .
C29 C28 H28A 120.0 . .
C27 C28 H28A 120.0 . .
C28 C29 C24 118.64(11) . .
C28 C29 P3 125.57(10) . .
C24 C29 P3 115.79(9) . .

loop_
_geom_bond_atom_site_label_1
_geom_bond_atom_site_label_2
_geom_bond_distance
_geom_bond_site_symmetry_2
W1 N2 1.971(9) .
W1 N2 1.971(9) 2_656
W1 Cl1 2.4369(7) .
W1 Cl1 2.4370(7) 2_656
W1 P2 2.4645(4) .
W1 P2 2.4645(4) 2_656
W1 P1 2.4762(3) 2_656
W1 P1 2.4762(3) .
N2 N3 1.163(15) .
N1 C7 1.4578(14) .
N1 C5 1.4638(14) .
N1 C6 1.4652(15) .
P1 C1 1.8397(11) .
P1 C3 1.8418(11) .
P1 C5 1.8526(11) .
P2 C8 1.8451(11) .
P2 C7 1.8511(11) 2_656
P2 C10 1.8533(11) .
P3 C29 1.8309(12) .
P3 C17 1.8316(13) .
P3 C23 1.8323(13) .
C1 C2 1.5269(16) .
C1 H1A 0.9900 .
C1 H1B 0.9900 .
C2 H2A 0.9800 .
C2 H2B 0.9800 .
C2 H2C 0.9800 .
C3 C4 1.5182(17) .
C3 H3A 0.9900 .
C3 H3B 0.9900 .
C4 H4A 0.9800 .
C4 H4B 0.9800 .
C4 H4C 0.9800 .
C5 H5A 0.9900 .
C5 H5B 0.9900 .
C6 H6A 0.9800 .
C6 H6B 0.9800 .
C6 H6C 0.9800 .
C7 P2 1.8511(11) 2_656
C7 H7A 0.9900 .
C7 H7B 0.9900 .
C8 C9 1.5285(16) .
C8 H8A 0.9900 .
C8 H8B 0.9900 .
C9 H9A 0.9800 .
C9 H9B 0.9800 .
C9 H9C 0.9800 .
C10 C11 1.5271(16) .
C10 H10A 0.9900 .
C10 H10B 0.9900 .
C11 H11A 0.9800 .
C11 H11B 0.9800 .
C11 H11C 0.9800 .
C12 C13 1.382(2) .
C12 C17 1.3985(17) .
C12 H12A 0.9500 .
C13 C14 1.390(2) .
C13 H13A 0.9500 .
C14 C15 1.384(2) .
C14 H14A 0.9500 .
C15 C16 1.3901(18) .
C15 H15A 0.9500 .
C16 C17 1.3944(17) .
C16 H16A 0.9500 .
C18 C19 1.391(2) .
C18 C23 1.3967(16) .
C18 H18A 0.9500 .
C19 C20 1.379(3) .
C19 H19A 0.9500 .
C20 C21 1.389(2) .
C20 H20A 0.9500 .
C21 C22 1.3885(19) .
C21 H21A 0.9500 .
C22 C23 1.3918(17) .
C22 H22A 0.9500 .
C24 C25 1.3912(18) .
C24 C29 1.3981(18) .
C24 H24A 0.9500 .
C25 C26 1.382(2) .
C25 H25A 0.9500 .
C26 C27 1.384(2) .
C26 H26A 0.9500 .
C27 C28 1.3979(18) .
C27 H27A 0.9500 .
C28 C29 1.3918(17) .
C28 H28A 0.9500 .
